data_7008490
loop_
_publ_author_name
'Jones, Peter G.'
'W\"olper, Christoph'

_publ_section_title
;
 New stoichiometries from an old system: amine complexes of silver
 chloride.
;
_journal_issue 10
_journal_name_full 'Dalton transactions (Cambridge, England : 2003)'
_journal_page_first 1762
_journal_page_last 1763
_journal_paper_doi 10.1039/b503634h
_journal_year 2005
_chemical_formula_sum 'C24 H52 Ag3 Cl3 N4'
_chemical_formula_weight 826.66
_chemical_name_systematic
;
?
;
_space_group_IT_number 2
_symmetry_cell_setting triclinic
_symmetry_space_group_name_Hall '-P 1'
_symmetry_space_group_name_H-M 'P -1'
_atom_sites_solution_hydrogens geom
_atom_sites_solution_primary direct
_atom_sites_solution_secondary difmap
_audit_creation_method SHELXL-97
_cell_angle_alpha 93.265(4)
_cell_angle_beta 91.424(4)
_cell_angle_gamma 99.097(4)
_cell_formula_units_Z 4
_cell_length_a 10.2950(12)
_cell_length_b 11.6318(14)
_cell_length_c 26.616(3)
_cell_measurement_reflns_used 6646
_cell_measurement_temperature 133(2)
_cell_measurement_theta_max 30.4
_cell_measurement_theta_min 2.5
_cell_volume 3140.2(6)
_computing_cell_refinement 'BRUKER SAINT'
_computing_data_collection 'BRUKER SMART'
_computing_data_reduction 'BRUKER SAINT'
_computing_molecular_graphics 'SIEMENS XP'
_computing_publication_material SHELXL-97
_computing_structure_refinement 'SHELXL-97 (Sheldrick, 1997)'
_computing_structure_solution 'SHELXS-97 (Sheldrick, 1990)'
_diffrn_ambient_temperature 133(2)
_diffrn_detector_area_resol_mean 8.192
_diffrn_measured_fraction_theta_full 0.884
_diffrn_measured_fraction_theta_max 0.874
_diffrn_measurement_device_type 'Bruker SMART 1000 CCD'
_diffrn_measurement_method '\w & \f scans'
_diffrn_radiation_monochromator graphite
_diffrn_radiation_source 'fine-focus sealed tube'
_diffrn_radiation_type MoK\a
_diffrn_radiation_wavelength 0.71073
_diffrn_reflns_av_R_equivalents 0.0000
_diffrn_reflns_av_sigmaI/netI 0.0657
_diffrn_reflns_limit_h_max 14
_diffrn_reflns_limit_h_min -14
_diffrn_reflns_limit_k_max 16
_diffrn_reflns_limit_k_min -16
_diffrn_reflns_limit_l_max 37
_diffrn_reflns_limit_l_min 0
_diffrn_reflns_number 22152
_diffrn_reflns_theta_full 30.00
_diffrn_reflns_theta_max 30.63
_diffrn_reflns_theta_min 0.77
_exptl_absorpt_coefficient_mu 2.127
_exptl_absorpt_correction_T_max 0.8316
_exptl_absorpt_correction_T_min 0.5722
_exptl_absorpt_correction_type multi-scan
_exptl_absorpt_process_details TWINABS
_exptl_crystal_colour colourless
_exptl_crystal_density_diffrn 1.749
_exptl_crystal_density_method 'not measured'
_exptl_crystal_description needle
_exptl_crystal_F_000 1664
_exptl_crystal_size_max 0.46
_exptl_crystal_size_mid 0.20
_exptl_crystal_size_min 0.09
_refine_diff_density_max 0.990
_refine_diff_density_min -0.775
_refine_diff_density_rms 0.149
_refine_ls_extinction_method none
_refine_ls_goodness_of_fit_ref 1.059
_refine_ls_hydrogen_treatment riding
_refine_ls_matrix_type full
_refine_ls_number_parameters 614
_refine_ls_number_reflns 22152
_refine_ls_number_restraints 0
_refine_ls_restrained_S_all 1.059
_refine_ls_R_factor_all 0.0786
_refine_ls_R_factor_gt 0.0454
_refine_ls_shift/su_max 0.001
_refine_ls_shift/su_mean 0.000
_refine_ls_structure_factor_coef Fsqd
_refine_ls_weighting_details 'calc w=1/[\s^2^(Fo^2^)+(0.0481P)^2^+4.3760P] where P=(Fo^2^+2Fc^2^)/3'
_refine_ls_weighting_scheme calc
_refine_ls_wR_factor_gt 0.1123
_refine_ls_wR_factor_ref 0.1211
_reflns_number_gt 15083
_reflns_number_total 22152
_reflns_threshold_expression >2sigma(I)
_cod_data_source_file b503634h.txt
_cod_data_source_block bonham5
_cod_database_code 7008490

loop_
_symmetry_equiv_pos_as_xyz
'x, y, z'
'-x, -y, -z'

loop_
_atom_site_label
_atom_site_type_symbol
_atom_site_fract_x
_atom_site_fract_y
_atom_site_fract_z
_atom_site_U_iso_or_equiv
_atom_site_adp_type
_atom_site_occupancy
_atom_site_symmetry_multiplicity
_atom_site_calc_flag
_atom_site_refinement_flags
_atom_site_disorder_assembly
_atom_site_disorder_group
Ag14 Ag 0.14274(4) 0.66047(4) 0.245452(14) 0.02579(10) Uani 1 1 d . . .
Cl11 Cl 0.46495(11) -0.03874(11) 0.25492(5) 0.0237(3) Uani 1 1 d . . .
Ag13 Ag 0.27138(4) 0.42777(4) 0.213144(15) 0.02732(10) Uani 1 1 d . . .
Cl13 Cl 0.48191(11) 0.47207(11) 0.25782(5) 0.0237(3) Uani 1 1 d . . .
Ag12 Ag 0.15170(4) 0.16326(4) 0.243061(14) 0.02613(10) Uani 1 1 d . . .
Cl14 Cl -0.02183(11) 0.62695(10) 0.17938(4) 0.0206(2) Uani 1 1 d . . .
Ag11 Ag 0.26072(4) -0.07012(4) 0.208274(15) 0.02540(10) Uani 1 1 d . . .
Cl12 Cl -0.02645(11) 0.13839(10) 0.18175(4) 0.0208(2) Uani 1 1 d . . .
Ag22 Ag -0.12622(4) 0.74022(4) 0.274064(14) 0.02493(10) Uani 1 1 d . . .
Cl22 Cl 0.04649(11) 0.91489(11) 0.27803(4) 0.0231(3) Uani 1 1 d . . .
Ag21 Ag -0.12388(4) 0.26528(3) 0.264137(14) 0.02422(9) Uani 1 1 d . . .
Cl21 Cl 0.08967(11) 0.41245(11) 0.28911(5) 0.0248(3) Uani 1 1 d . . .
N10 N -0.1572(4) 0.5704(3) 0.31574(14) 0.0219(9) Uani 1 1 d . . .
H10A H -0.2441 0.5376 0.3102 0.026 Uiso 1 1 calc R . .
H10B H -0.1081 0.5207 0.2997 0.026 Uiso 1 1 calc R . .
C11 C -0.1281(5) 0.5679(4) 0.37057(19) 0.0239(11) Uani 1 1 d . . .
H11 H -0.0302 0.5813 0.3758 0.029 Uiso 1 1 calc R . .
C12 C -0.1807(7) 0.4515(5) 0.3915(2) 0.0458(17) Uani 1 1 d . . .
H12A H -0.1398 0.3895 0.3740 0.055 Uiso 1 1 calc R . .
H12B H -0.2769 0.4334 0.3846 0.055 Uiso 1 1 calc R . .
C13 C -0.1530(8) 0.4511(6) 0.4479(2) 0.056(2) Uani 1 1 d . . .
H13A H -0.1922 0.3748 0.4600 0.067 Uiso 1 1 calc R . .
H13B H -0.0567 0.4617 0.4547 0.067 Uiso 1 1 calc R . .
C14 C -0.2093(6) 0.5473(6) 0.4761(2) 0.0428(16) Uani 1 1 d . . .
H14A H -0.1857 0.5481 0.5124 0.051 Uiso 1 1 calc R . .
H14B H -0.3065 0.5323 0.4722 0.051 Uiso 1 1 calc R . .
C15 C -0.1571(5) 0.6647(5) 0.45651(19) 0.0322(13) Uani 1 1 d . . .
H15A H -0.0616 0.6843 0.4648 0.039 Uiso 1 1 calc R . .
H15B H -0.2011 0.7252 0.4735 0.039 Uiso 1 1 calc R . .
C16 C -0.1800(5) 0.6657(5) 0.39962(18) 0.0276(12) Uani 1 1 d . . .
H16A H -0.2756 0.6592 0.3920 0.033 Uiso 1 1 calc R . .
H16B H -0.1365 0.7413 0.3881 0.033 Uiso 1 1 calc R . .
N20 N 0.3199(4) 0.6935(3) 0.29273(14) 0.0199(9) Uani 1 1 d . . .
H20A H 0.3770 0.6463 0.2804 0.024 Uiso 1 1 calc R . .
H20B H 0.3588 0.7695 0.2895 0.024 Uiso 1 1 calc R . .
C21 C 0.3055(5) 0.6755(4) 0.34756(17) 0.0206(11) Uani 1 1 d . . .
H21 H 0.2551 0.5957 0.3511 0.025 Uiso 1 1 calc R . .
C22 C 0.4393(5) 0.6831(5) 0.3744(2) 0.0298(13) Uani 1 1 d . . .
H22A H 0.4937 0.7590 0.3686 0.036 Uiso 1 1 calc R . .
H22B H 0.4848 0.6205 0.3602 0.036 Uiso 1 1 calc R . .
C23 C 0.4260(5) 0.6711(5) 0.4309(2) 0.0378(15) Uani 1 1 d . . .
H23A H 0.3796 0.5921 0.4369 0.045 Uiso 1 1 calc R . .
H23B H 0.5148 0.6804 0.4473 0.045 Uiso 1 1 calc R . .
C24 C 0.3512(5) 0.7611(6) 0.4543(2) 0.0411(16) Uani 1 1 d . . .
H24A H 0.4010 0.8402 0.4511 0.049 Uiso 1 1 calc R . .
H24B H 0.3404 0.7488 0.4906 0.049 Uiso 1 1 calc R . .
C25 C 0.2158(5) 0.7506(6) 0.4277(2) 0.0438(16) Uani 1 1 d . . .
H25A H 0.1638 0.6735 0.4334 0.053 Uiso 1 1 calc R . .
H25B H 0.1683 0.8114 0.4424 0.053 Uiso 1 1 calc R . .
C26 C 0.2276(5) 0.7640(5) 0.3710(2) 0.0309(13) Uani 1 1 d . . .
H26A H 0.1386 0.7529 0.3548 0.037 Uiso 1 1 calc R . .
H26B H 0.2719 0.8437 0.3652 0.037 Uiso 1 1 calc R . .
N30 N 0.1250(4) 0.3942(4) 0.15096(14) 0.0207(9) Uani 1 1 d . . .
H30A H 0.0639 0.3320 0.1591 0.025 Uiso 1 1 calc R . .
H30B H 0.0822 0.4578 0.1509 0.025 Uiso 1 1 calc R . .
C31 C 0.1615(4) 0.3692(4) 0.09785(17) 0.0172(10) Uani 1 1 d . . .
H31 H 0.1913 0.2914 0.0954 0.021 Uiso 1 1 calc R . .
C32 C 0.2748(4) 0.4614(4) 0.08405(17) 0.0199(10) Uani 1 1 d . . .
H32A H 0.2490 0.5396 0.0889 0.024 Uiso 1 1 calc R . .
H32B H 0.3521 0.4590 0.1066 0.024 Uiso 1 1 calc R . .
C33 C 0.3119(4) 0.4415(5) 0.02977(18) 0.0241(11) Uani 1 1 d . . .
H33A H 0.3455 0.3664 0.0257 0.029 Uiso 1 1 calc R . .
H33B H 0.3833 0.5044 0.0215 0.029 Uiso 1 1 calc R . .
C34 C 0.1936(5) 0.4394(4) -0.00676(18) 0.0240(11) Uani 1 1 d . . .
H34A H 0.1658 0.5172 -0.0054 0.029 Uiso 1 1 calc R . .
H34B H 0.2193 0.4214 -0.0416 0.029 Uiso 1 1 calc R . .
C35 C 0.0800(5) 0.3486(4) 0.00695(18) 0.0248(11) Uani 1 1 d . . .
H35A H 0.1042 0.2700 0.0011 0.030 Uiso 1 1 calc R . .
H35B H 0.0025 0.3531 -0.0152 0.030 Uiso 1 1 calc R . .
C36 C 0.0435(4) 0.3654(4) 0.06174(18) 0.0229(11) Uani 1 1 d . . .
H36A H 0.0073 0.4391 0.0665 0.027 Uiso 1 1 calc R . .
H36B H -0.0260 0.3006 0.0697 0.027 Uiso 1 1 calc R . .
N40 N 0.1021(4) -0.1013(3) 0.15106(14) 0.0183(8) Uani 1 1 d . . .
H40A H 0.0535 -0.1729 0.1562 0.022 Uiso 1 1 calc R . .
H40B H 0.0483 -0.0466 0.1577 0.022 Uiso 1 1 calc R . .
C41 C 0.1292(4) -0.1003(4) 0.09648(17) 0.0194(10) Uani 1 1 d . . .
H41 H 0.0460 -0.1331 0.0770 0.023 Uiso 1 1 calc R . .
C42 C 0.2320(5) -0.1770(4) 0.08402(18) 0.0229(11) Uani 1 1 d . . .
H42A H 0.1981 -0.2582 0.0919 0.028 Uiso 1 1 calc R . .
H42B H 0.3124 -0.1497 0.1053 0.028 Uiso 1 1 calc R . .
C43 C 0.2671(5) -0.1747(4) 0.02889(19) 0.0275(12) Uani 1 1 d . . .
H43A H 0.1897 -0.2113 0.0076 0.033 Uiso 1 1 calc R . .
H43B H 0.3391 -0.2205 0.0228 0.033 Uiso 1 1 calc R . .
C44 C 0.3104(5) -0.0495(5) 0.0143(2) 0.0292(12) Uani 1 1 d . . .
H44A H 0.3939 -0.0162 0.0326 0.035 Uiso 1 1 calc R . .
H44B H 0.3262 -0.0496 -0.0223 0.035 Uiso 1 1 calc R . .
C45 C 0.2068(5) 0.0253(5) 0.0267(2) 0.0344(14) Uani 1 1 d . . .
H45A H 0.1264 -0.0030 0.0055 0.041 Uiso 1 1 calc R . .
H45B H 0.2393 0.1067 0.0187 0.041 Uiso 1 1 calc R . .
C46 C 0.1724(5) 0.0229(5) 0.08201(19) 0.0272(12) Uani 1 1 d . . .
H46A H 0.2502 0.0591 0.1032 0.033 Uiso 1 1 calc R . .
H46B H 0.1008 0.0690 0.0883 0.033 Uiso 1 1 calc R . .
N50 N 0.3353(4) 0.2038(4) 0.28690(16) 0.0284(10) Uani 1 1 d . . .
H50A H 0.3849 0.1461 0.2795 0.034 Uiso 1 1 calc R . .
H50B H 0.3810 0.2725 0.2767 0.034 Uiso 1 1 calc R . .
C51 C 0.3233(6) 0.2157(6) 0.3431(2) 0.0421(16) Uani 1 1 d . . .
H51 H 0.2488 0.2588 0.3508 0.051 Uiso 1 1 calc R . .
C52 C 0.4490(8) 0.2830(7) 0.3686(3) 0.074(3) Uani 1 1 d . . .
H52A H 0.4667 0.3620 0.3558 0.089 Uiso 1 1 calc R . .
H52B H 0.5240 0.2426 0.3601 0.089 Uiso 1 1 calc R . .
C53 C 0.4375(9) 0.2933(7) 0.4257(3) 0.079(3) Uani 1 1 d . . .
H53A H 0.5220 0.3331 0.4415 0.094 Uiso 1 1 calc R . .
H53B H 0.3685 0.3406 0.4345 0.094 Uiso 1 1 calc R . .
C54 C 0.4034(6) 0.1746(6) 0.4454(2) 0.0512(18) Uani 1 1 d . . .
H54A H 0.3903 0.1830 0.4820 0.061 Uiso 1 1 calc R . .
H54B H 0.4780 0.1314 0.4402 0.061 Uiso 1 1 calc R . .
C55 C 0.2816(8) 0.1053(8) 0.4202(2) 0.077(3) Uani 1 1 d . . .
H55A H 0.2043 0.1422 0.4292 0.093 Uiso 1 1 calc R . .
H55B H 0.2678 0.0254 0.4322 0.093 Uiso 1 1 calc R . .
C56 C 0.2943(7) 0.0992(6) 0.3626(2) 0.059(2) Uani 1 1 d . . .
H56A H 0.3655 0.0545 0.3536 0.071 Uiso 1 1 calc R . .
H56B H 0.2111 0.0572 0.3466 0.071 Uiso 1 1 calc R . .
N60 N -0.3349(4) 0.7420(4) 0.23809(15) 0.0219(9) Uani 1 1 d . . .
H60A H -0.3919 0.6787 0.2479 0.026 Uiso 1 1 calc R . .
H60B H -0.3654 0.8084 0.2498 0.026 Uiso 1 1 calc R . .
C61 C -0.3335(4) 0.7383(4) 0.18184(18) 0.0201(10) Uani 1 1 d . . .
H61 H -0.2812 0.6767 0.1705 0.024 Uiso 1 1 calc R . .
C62 C -0.2627(4) 0.8550(4) 0.16530(17) 0.0191(10) Uani 1 1 d . . .
H62A H -0.3127 0.9179 0.1757 0.023 Uiso 1 1 calc R . .
H62B H -0.1741 0.8730 0.1819 0.023 Uiso 1 1 calc R . .
C63 C -0.2500(5) 0.8501(5) 0.1083(2) 0.0285(12) Uani 1 1 d . . .
H63A H -0.1939 0.7916 0.0982 0.034 Uiso 1 1 calc R . .
H63B H -0.2071 0.9270 0.0979 0.034 Uiso 1 1 calc R . .
C64 C -0.3852(5) 0.8177(4) 0.08153(19) 0.0250(11) Uani 1 1 d . . .
H64A H -0.3741 0.8101 0.0447 0.030 Uiso 1 1 calc R . .
H64B H -0.4377 0.8808 0.0886 0.030 Uiso 1 1 calc R . .
C65 C -0.4591(4) 0.7027(4) 0.09903(18) 0.0220(11) Uani 1 1 d . . .
H65A H -0.5483 0.6868 0.0829 0.026 Uiso 1 1 calc R . .
H65B H -0.4119 0.6380 0.0884 0.026 Uiso 1 1 calc R . .
C66 C -0.4701(4) 0.7081(4) 0.15617(17) 0.0187(10) Uani 1 1 d . . .
H66A H -0.5141 0.6319 0.1668 0.022 Uiso 1 1 calc R . .
H66B H -0.5242 0.7680 0.1666 0.022 Uiso 1 1 calc R . .
N70 N -0.2312(4) 0.3807(3) 0.21587(13) 0.0170(8) Uani 1 1 d . . .
H70A H -0.3010 0.4015 0.2332 0.020 Uiso 1 1 calc R . .
H70B H -0.1746 0.4480 0.2103 0.020 Uiso 1 1 calc R . .
C71 C -0.2805(4) 0.3215(4) 0.16670(16) 0.0162(10) Uani 1 1 d . . .
H71 H -0.2044 0.2944 0.1496 0.019 Uiso 1 1 calc R . .
C72 C -0.3818(5) 0.2143(4) 0.17509(18) 0.0227(11) Uani 1 1 d . . .
H72A H -0.3412 0.1615 0.1963 0.027 Uiso 1 1 calc R . .
H72B H -0.4564 0.2388 0.1934 0.027 Uiso 1 1 calc R . .
C73 C -0.4326(5) 0.1495(4) 0.1266(2) 0.0284(12) Uani 1 1 d . . .
H73A H -0.5031 0.0847 0.1336 0.034 Uiso 1 1 calc R . .
H73B H -0.3605 0.1154 0.1105 0.034 Uiso 1 1 calc R . .
C74 C -0.4875(5) 0.2302(4) 0.08986(19) 0.0265(12) Uani 1 1 d . . .
H74A H -0.5118 0.1865 0.0571 0.032 Uiso 1 1 calc R . .
H74B H -0.5680 0.2548 0.1036 0.032 Uiso 1 1 calc R . .
C75 C -0.3867(5) 0.3374(4) 0.08197(18) 0.0232(11) Uani 1 1 d . . .
H75A H -0.4268 0.3904 0.0607 0.028 Uiso 1 1 calc R . .
H75B H -0.3112 0.3135 0.0640 0.028 Uiso 1 1 calc R . .
C76 C -0.3374(4) 0.4023(4) 0.13226(17) 0.0179(10) Uani 1 1 d . . .
H76A H -0.2690 0.4695 0.1261 0.021 Uiso 1 1 calc R . .
H76B H -0.4113 0.4326 0.1488 0.021 Uiso 1 1 calc R . .
N80 N -0.1993(4) 0.0949(3) 0.29715(15) 0.0228(9) Uani 1 1 d . . .
H80A H -0.2804 0.0673 0.2820 0.027 Uiso 1 1 calc R . .
H80B H -0.1442 0.0433 0.2874 0.027 Uiso 1 1 calc R . .
C81 C -0.2143(5) 0.0883(4) 0.35232(18) 0.0229(11) Uani 1 1 d . . .
H81 H -0.2762 0.1424 0.3632 0.028 Uiso 1 1 calc R . .
C82 C -0.2740(5) -0.0348(5) 0.3655(2) 0.0295(13) Uani 1 1 d . . .
H82A H -0.3628 -0.0560 0.3493 0.035 Uiso 1 1 calc R . .
H82B H -0.2186 -0.0911 0.3522 0.035 Uiso 1 1 calc R . .
C83 C -0.2838(6) -0.0429(5) 0.4225(2) 0.0366(14) Uani 1 1 d . . .
H83A H -0.3486 0.0054 0.4350 0.044 Uiso 1 1 calc R . .
H83B H -0.3159 -0.1248 0.4299 0.044 Uiso 1 1 calc R . .
C84 C -0.1517(6) -0.0018(5) 0.4497(2) 0.0397(15) Uani 1 1 d . . .
H84A H -0.0892 -0.0550 0.4399 0.048 Uiso 1 1 calc R . .
H84B H -0.1626 -0.0039 0.4865 0.048 Uiso 1 1 calc R . .
C85 C -0.0957(6) 0.1227(5) 0.4367(2) 0.0384(15) Uani 1 1 d . . .
H85A H -0.1546 0.1769 0.4491 0.046 Uiso 1 1 calc R . .
H85B H -0.0083 0.1469 0.4538 0.046 Uiso 1 1 calc R . .
C86 C -0.0825(5) 0.1299(5) 0.37978(19) 0.0295(12) Uani 1 1 d . . .
H86A H -0.0500 0.2116 0.3721 0.035 Uiso 1 1 calc R . .
H86B H -0.0175 0.0812 0.3679 0.035 Uiso 1 1 calc R . .

loop_
_atom_site_aniso_label
_atom_site_aniso_U_11
_atom_site_aniso_U_22
_atom_site_aniso_U_33
_atom_site_aniso_U_23
_atom_site_aniso_U_13
_atom_site_aniso_U_12
Ag14 0.0208(2) 0.0350(2) 0.02146(19) 0.00023(17) -0.00327(15) 0.00504(17)
Cl11 0.0199(6) 0.0249(7) 0.0265(6) -0.0006(5) -0.0006(5) 0.0055(5)
Ag13 0.0318(2) 0.0257(2) 0.0238(2) 0.00180(17) -0.00541(17) 0.00353(17)
Cl13 0.0197(6) 0.0241(7) 0.0274(6) 0.0013(5) 0.0037(5) 0.0035(5)
Ag12 0.0252(2) 0.0289(2) 0.0247(2) -0.00172(17) -0.00487(16) 0.00758(17)
Cl14 0.0191(6) 0.0193(6) 0.0234(6) 0.0018(5) -0.0023(5) 0.0036(5)
Ag11 0.0270(2) 0.0253(2) 0.0243(2) -0.00135(17) -0.00416(16) 0.00696(17)
Cl12 0.0222(6) 0.0188(6) 0.0220(6) -0.0001(5) -0.0015(5) 0.0063(5)
Ag22 0.0242(2) 0.0281(2) 0.02232(19) 0.00233(16) 0.00095(16) 0.00349(16)
Cl22 0.0220(6) 0.0250(7) 0.0221(6) 0.0028(5) 0.0033(5) 0.0028(5)
Ag21 0.0329(2) 0.0223(2) 0.01802(18) 0.00381(16) 0.00109(16) 0.00512(17)
Cl21 0.0207(6) 0.0238(7) 0.0289(6) 0.0000(5) 0.0052(5) 0.0007(5)
N10 0.023(2) 0.024(2) 0.019(2) -0.0035(17) 0.0039(17) 0.0038(17)
C11 0.025(3) 0.023(3) 0.025(3) 0.008(2) 0.004(2) 0.004(2)
C12 0.074(5) 0.026(3) 0.040(4) 0.001(3) 0.021(3) 0.014(3)
C13 0.104(6) 0.037(4) 0.036(4) 0.021(3) 0.026(4) 0.033(4)
C14 0.050(4) 0.053(4) 0.029(3) 0.012(3) 0.014(3) 0.014(3)
C15 0.037(3) 0.039(4) 0.022(3) 0.000(2) 0.001(2) 0.010(3)
C16 0.034(3) 0.028(3) 0.022(3) 0.004(2) 0.001(2) 0.007(2)
N20 0.017(2) 0.015(2) 0.028(2) 0.0021(18) 0.0001(17) 0.0024(16)
C21 0.022(3) 0.025(3) 0.015(2) 0.005(2) -0.0019(19) 0.003(2)
C22 0.021(3) 0.027(3) 0.042(3) -0.002(2) -0.008(2) 0.007(2)
C23 0.031(3) 0.052(4) 0.028(3) 0.013(3) -0.008(3) 0.000(3)
C24 0.027(3) 0.069(5) 0.026(3) 0.003(3) -0.002(2) 0.004(3)
C25 0.027(3) 0.079(5) 0.028(3) 0.004(3) 0.005(3) 0.013(3)
C26 0.023(3) 0.038(4) 0.033(3) -0.001(3) 0.000(2) 0.011(2)
N30 0.023(2) 0.019(2) 0.021(2) 0.0049(17) 0.0027(17) 0.0037(17)
C31 0.020(2) 0.012(2) 0.019(2) 0.0017(18) -0.0013(19) 0.0005(18)
C32 0.018(2) 0.019(3) 0.023(2) 0.002(2) 0.000(2) 0.0011(19)
C33 0.019(3) 0.027(3) 0.026(3) 0.007(2) 0.002(2) 0.001(2)
C34 0.025(3) 0.029(3) 0.019(2) 0.003(2) 0.002(2) 0.006(2)
C35 0.025(3) 0.029(3) 0.019(2) -0.002(2) -0.003(2) 0.003(2)
C36 0.015(2) 0.026(3) 0.025(3) 0.000(2) -0.003(2) -0.003(2)
N40 0.020(2) 0.017(2) 0.0180(19) 0.0032(17) 0.0065(16) 0.0032(16)
C41 0.017(2) 0.022(3) 0.021(2) 0.002(2) 0.0014(19) 0.0051(19)
C42 0.029(3) 0.022(3) 0.020(2) 0.002(2) 0.004(2) 0.011(2)
C43 0.029(3) 0.028(3) 0.026(3) -0.002(2) 0.004(2) 0.007(2)
C44 0.032(3) 0.032(3) 0.024(3) 0.001(2) 0.011(2) 0.003(2)
C45 0.040(3) 0.036(4) 0.032(3) 0.015(3) 0.016(3) 0.015(3)
C46 0.031(3) 0.026(3) 0.028(3) 0.009(2) 0.014(2) 0.007(2)
N50 0.023(2) 0.019(2) 0.041(3) 0.003(2) -0.005(2) 0.0000(18)
C51 0.045(4) 0.052(4) 0.031(3) -0.007(3) -0.016(3) 0.019(3)
C52 0.085(6) 0.073(6) 0.049(4) 0.027(4) -0.032(4) -0.039(4)
C53 0.111(7) 0.062(5) 0.048(5) 0.003(4) -0.048(5) -0.024(5)
C54 0.049(4) 0.065(5) 0.036(4) 0.008(3) -0.003(3) -0.002(3)
C55 0.076(5) 0.109(7) 0.030(4) -0.007(4) 0.007(4) -0.031(5)
C56 0.064(5) 0.071(5) 0.030(3) -0.008(3) -0.002(3) -0.025(4)
N60 0.018(2) 0.019(2) 0.030(2) 0.0063(19) 0.0029(17) 0.0027(17)
C61 0.015(2) 0.017(3) 0.028(3) 0.005(2) 0.000(2) 0.0034(19)
C62 0.018(2) 0.017(3) 0.021(2) 0.004(2) 0.0015(19) 0.0021(19)
C63 0.020(3) 0.029(3) 0.035(3) 0.010(2) 0.007(2) -0.001(2)
C64 0.025(3) 0.026(3) 0.024(3) 0.005(2) 0.005(2) 0.000(2)
C65 0.017(2) 0.020(3) 0.029(3) 0.003(2) 0.001(2) 0.0013(19)
C66 0.013(2) 0.021(3) 0.023(2) 0.004(2) 0.0022(18) 0.0010(19)
N70 0.019(2) 0.018(2) 0.0132(18) 0.0003(16) 0.0037(15) 0.0010(16)
C71 0.021(2) 0.017(3) 0.012(2) -0.0009(18) 0.0024(18) 0.0048(18)
C72 0.026(3) 0.019(3) 0.024(2) 0.002(2) -0.002(2) 0.004(2)
C73 0.035(3) 0.017(3) 0.031(3) 0.001(2) -0.006(2) 0.000(2)
C74 0.027(3) 0.027(3) 0.024(3) -0.002(2) -0.007(2) 0.001(2)
C75 0.027(3) 0.021(3) 0.021(2) 0.000(2) -0.004(2) 0.005(2)
C76 0.017(2) 0.016(3) 0.020(2) 0.0037(19) -0.0001(19) 0.0011(18)
N80 0.023(2) 0.023(2) 0.022(2) 0.0043(18) 0.0013(18) 0.0033(17)
C81 0.027(3) 0.025(3) 0.018(2) 0.007(2) 0.005(2) 0.005(2)
C82 0.033(3) 0.028(3) 0.028(3) 0.012(2) 0.003(2) 0.004(2)
C83 0.043(3) 0.037(4) 0.032(3) 0.012(3) 0.010(3) 0.008(3)
C84 0.056(4) 0.039(4) 0.026(3) 0.005(3) 0.006(3) 0.014(3)
C85 0.051(4) 0.039(4) 0.025(3) -0.001(3) -0.003(3) 0.008(3)
C86 0.032(3) 0.027(3) 0.029(3) 0.004(2) -0.002(2) 0.003(2)

loop_
_atom_type_symbol
_atom_type_description
_atom_type_scat_dispersion_real
_atom_type_scat_dispersion_imag
_atom_type_scat_source
C C 0.0033 0.0016 'International Tables Vol C Tables 4.2.6.8 and 6.1.1.4'
H H 0.0000 0.0000 'International Tables Vol C Tables 4.2.6.8 and 6.1.1.4'
N N 0.0061 0.0033 'International Tables Vol C Tables 4.2.6.8 and 6.1.1.4'
Cl Cl 0.1484 0.1585 'International Tables Vol C Tables 4.2.6.8 and 6.1.1.4'
Ag Ag -0.8971 1.1015 'International Tables Vol C Tables 4.2.6.8 and 6.1.1.4'

loop_
_geom_angle_atom_site_label_1
_geom_angle_atom_site_label_2
_geom_angle_atom_site_label_3
_geom_angle
_geom_angle_site_symmetry_1
_geom_angle_site_symmetry_3
_geom_angle_publ_flag
N20 Ag14 Cl14 168.13(11) . . ?
N20 Ag14 Ag22 124.56(11) . . ?
Cl14 Ag14 Ag22 65.73(3) . . ?
N20 Ag14 Ag13 80.22(11) . . ?
Cl14 Ag14 Ag13 94.32(3) . . ?
Ag22 Ag14 Ag13 141.892(17) . . ?
N30 Ag13 Cl13 160.38(11) . . ?
N30 Ag13 Cl21 95.55(10) . . ?
Cl13 Ag13 Cl21 104.04(4) . . ?
N30 Ag13 Ag14 87.36(11) . . ?
Cl13 Ag13 Ag14 100.85(3) . . ?
Cl21 Ag13 Ag14 61.87(3) . . ?
N30 Ag13 Ag12 84.89(10) . . ?
Cl13 Ag13 Ag12 104.46(3) . . ?
Cl21 Ag13 Ag12 64.13(3) . . ?
Ag14 Ag13 Ag12 124.249(18) . . ?
N50 Ag12 Cl12 168.49(12) . . ?
N50 Ag12 Ag11 84.16(12) . . ?
Cl12 Ag12 Ag11 95.71(3) . . ?
N50 Ag12 Ag13 76.52(11) . . ?
Cl12 Ag12 Ag13 94.49(3) . . ?
Ag11 Ag12 Ag13 126.005(18) . . ?
N50 Ag12 Ag21 127.34(12) . . ?
Cl12 Ag12 Ag21 57.92(3) . . ?
Ag11 Ag12 Ag21 141.938(16) . . ?
Ag13 Ag12 Ag21 86.069(15) . . ?
N40 Ag11 Cl11 167.02(10) . . ?
N40 Ag11 Cl22 83.84(10) . 1_545 ?
Cl11 Ag11 Cl22 109.10(4) . 1_545 ?
N40 Ag11 Ag12 87.34(11) . . ?
Cl11 Ag11 Ag12 99.70(3) . . ?
Cl22 Ag11 Ag12 61.32(3) 1_545 . ?
Ag12 Cl12 Ag21 76.93(3) . . ?
N10 Ag22 N60 102.30(14) . . ?
N10 Ag22 Cl22 134.17(10) . . ?
N60 Ag22 Cl22 121.72(10) . . ?
N10 Ag22 Ag14 83.57(10) . . ?
N60 Ag22 Ag14 139.39(10) . . ?
Cl22 Ag22 Ag14 71.71(3) . . ?
Ag22 Cl22 Ag11 120.12(5) . 1_565 ?
N80 Ag21 N70 130.17(14) . . ?
N80 Ag21 Cl21 128.65(10) . . ?
N70 Ag21 Cl21 99.49(10) . . ?
N80 Ag21 Cl12 88.98(11) . . ?
N70 Ag21 Cl12 96.22(10) . . ?
Cl21 Ag21 Cl12 98.96(4) . . ?
N80 Ag21 Ag12 87.50(11) . . ?
N70 Ag21 Ag12 129.29(9) . . ?
Cl21 Ag21 Ag12 65.52(3) . . ?
Cl12 Ag21 Ag12 45.14(2) . . ?
Ag21 Cl21 Ag13 112.47(5) . . ?
C11 N10 Ag22 122.6(3) . . ?
N10 C11 C16 110.8(4) . . ?
N10 C11 C12 113.0(4) . . ?
C16 C11 C12 110.3(4) . . ?
C11 C12 C13 112.4(5) . . ?
C14 C13 C12 111.1(5) . . ?
C13 C14 C15 110.8(5) . . ?
C14 C15 C16 112.0(5) . . ?
C11 C16 C15 113.1(4) . . ?
C21 N20 Ag14 117.2(3) . . ?
N20 C21 C26 109.7(4) . . ?
N20 C21 C22 111.2(4) . . ?
C26 C21 C22 111.1(4) . . ?
C21 C22 C23 111.6(4) . . ?
C24 C23 C22 111.6(5) . . ?
C23 C24 C25 109.6(5) . . ?
C26 C25 C24 111.6(5) . . ?
C21 C26 C25 110.9(4) . . ?
C31 N30 Ag13 122.2(3) . . ?
N30 C31 C32 109.5(4) . . ?
N30 C31 C36 110.8(4) . . ?
C32 C31 C36 110.8(4) . . ?
C33 C32 C31 111.2(4) . . ?
C32 C33 C34 111.4(4) . . ?
C35 C34 C33 110.4(4) . . ?
C34 C35 C36 112.1(4) . . ?
C31 C36 C35 111.9(4) . . ?
C41 N40 Ag11 121.6(3) . . ?
N40 C41 C46 110.2(4) . . ?
N40 C41 C42 110.0(4) . . ?
C46 C41 C42 111.4(4) . . ?
C41 C42 C43 111.9(4) . . ?
C42 C43 C44 110.8(4) . . ?
C45 C44 C43 110.9(4) . . ?
C44 C45 C46 111.8(4) . . ?
C41 C46 C45 111.0(5) . . ?
C51 N50 Ag12 116.0(3) . . ?
C56 C51 N50 109.3(5) . . ?
C56 C51 C52 110.0(5) . . ?
N50 C51 C52 111.3(5) . . ?
C51 C52 C53 111.2(6) . . ?
C54 C53 C52 110.1(6) . . ?
C53 C54 C55 112.7(6) . . ?
C54 C55 C56 110.4(6) . . ?
C51 C56 C55 111.9(6) . . ?
C61 N60 Ag22 112.0(3) . . ?
N60 C61 C66 113.9(4) . . ?
N60 C61 C62 109.3(4) . . ?
C66 C61 C62 110.4(4) . . ?
C63 C62 C61 110.3(4) . . ?
C62 C63 C64 110.9(4) . . ?
C63 C64 C65 111.2(4) . . ?
C66 C65 C64 111.0(4) . . ?
C65 C66 C61 110.3(4) . . ?
C71 N70 Ag21 112.5(3) . . ?
N70 C71 C76 112.5(4) . . ?
N70 C71 C72 109.9(4) . . ?
C76 C71 C72 110.8(4) . . ?
C73 C72 C71 112.1(4) . . ?
C72 C73 C74 111.7(4) . . ?
C75 C74 C73 111.1(4) . . ?
C74 C75 C76 111.3(4) . . ?
C71 C76 C75 110.6(4) . . ?
C81 N80 Ag21 120.7(3) . . ?
N80 C81 C86 109.9(4) . . ?
N80 C81 C82 111.2(4) . . ?
C86 C81 C82 111.8(4) . . ?
C83 C82 C81 111.2(5) . . ?
C84 C83 C82 111.7(5) . . ?
C83 C84 C85 110.6(5) . . ?
C86 C85 C84 110.8(5) . . ?
C81 C86 C85 110.7(4) . . ?

loop_
_geom_bond_atom_site_label_1
_geom_bond_atom_site_label_2
_geom_bond_distance
_geom_bond_site_symmetry_2
_geom_bond_publ_flag
Ag14 N20 2.160(4) . ?
Ag14 Cl14 2.3833(11) . ?
Ag14 Ag22 3.1534(6) . ?
Ag14 Ag13 3.2779(7) . ?
Cl11 Ag11 2.3815(12) . ?
Ag13 N30 2.186(4) . ?
Ag13 Cl13 2.4136(12) . ?
Ag13 Cl21 2.7826(13) . ?
Ag13 Ag12 3.2784(7) . ?
Ag12 N50 2.169(4) . ?
Ag12 Cl12 2.3958(11) . ?
Ag12 Ag11 3.1961(7) . ?
Ag12 Ag21 3.2923(6) . ?
Ag11 N40 2.178(4) . ?
Ag11 Cl22 2.9086(13) 1_545 ?
Cl12 Ag21 2.8639(13) . ?
Ag22 N10 2.302(4) . ?
Ag22 N60 2.334(4) . ?
Ag22 Cl22 2.4748(13) . ?
Cl22 Ag11 2.9087(13) 1_565 ?
Ag21 N80 2.247(4) . ?
Ag21 N70 2.296(4) . ?
Ag21 Cl21 2.6102(13) . ?
N10 C11 1.486(6) . ?
C11 C16 1.513(7) . ?
C11 C12 1.518(7) . ?
C12 C13 1.522(8) . ?
C13 C14 1.512(8) . ?
C14 C15 1.513(8) . ?
C15 C16 1.528(7) . ?
N20 C21 1.494(6) . ?
C21 C26 1.518(7) . ?
C21 C22 1.523(6) . ?
C22 C23 1.526(7) . ?
C23 C24 1.510(8) . ?
C24 C25 1.532(7) . ?
C25 C26 1.531(7) . ?
N30 C31 1.496(6) . ?
C31 C32 1.521(6) . ?
C31 C36 1.524(6) . ?
C32 C33 1.518(6) . ?
C33 C34 1.536(6) . ?
C34 C35 1.513(7) . ?
C35 C36 1.525(7) . ?
N40 C41 1.486(6) . ?
C41 C46 1.507(6) . ?
C41 C42 1.519(6) . ?
C42 C43 1.521(6) . ?
C43 C44 1.530(7) . ?
C44 C45 1.511(7) . ?
C45 C46 1.523(7) . ?
N50 C51 1.505(7) . ?
C51 C56 1.468(9) . ?
C51 C52 1.524(8) . ?
C52 C53 1.527(10) . ?
C53 C54 1.497(9) . ?
C54 C55 1.499(9) . ?
C55 C56 1.540(8) . ?
N60 C61 1.496(6) . ?
C61 C66 1.528(6) . ?
C61 C62 1.530(6) . ?
C62 C63 1.525(7) . ?
C63 C64 1.530(6) . ?
C64 C65 1.534(6) . ?
C65 C66 1.526(6) . ?
N70 C71 1.483(5) . ?
C71 C76 1.521(6) . ?
C71 C72 1.525(6) . ?
C72 C73 1.496(7) . ?
C73 C74 1.550(7) . ?
C74 C75 1.519(7) . ?
C75 C76 1.533(6) . ?
N80 C81 1.486(6) . ?
C81 C86 1.521(7) . ?
C81 C82 1.530(7) . ?
C82 C83 1.529(7) . ?
C83 C84 1.521(8) . ?
C84 C85 1.534(8) . ?
C85 C86 1.531(7) . ?

loop_
_geom_hbond_atom_site_label_D
_geom_hbond_atom_site_label_H
_geom_hbond_atom_site_label_A
_geom_hbond_distance_DH
_geom_hbond_distance_HA
_geom_hbond_distance_DA
_geom_hbond_angle_DHA
_geom_hbond_site_symmetry_A
N40 H40A Cl14 0.92 2.45 3.351(4) 165.2 1_545
N40 H40B Cl12 0.92 2.45 3.340(4) 161.5 .
N20 H20A Cl13 0.92 2.49 3.383(4) 162.5 .
N20 H20B Cl11 0.92 2.56 3.450(4) 164.1 1_565
N30 H30A Cl12 0.92 2.41 3.291(4) 159.6 .
N30 H30B Cl14 0.92 2.48 3.362(4) 162.0 .
N50 H50A Cl11 0.92 2.48 3.382(5) 165.9 .
N50 H50B Cl13 0.92 2.47 3.385(4) 171.2 .
N10 H10B Cl21 0.92 2.57 3.429(4) 155.3 .
N60 H60A Cl13 0.92 2.58 3.472(4) 164.6 1_455
N60 H60B Cl11 0.92 2.68 3.540(4) 155.4 1_465
N70 H70A Cl13 0.92 2.59 3.481(4) 164.4 1_455
N70 H70B Cl14 0.92 2.59 3.501(4) 170.7 .
N80 H80A Cl11 0.92 2.77 3.679(4) 168.0 1_455
N80 H80B Cl22 0.92 2.66 3.559(4) 166.9 1_545
C46 H46B Cl12 0.99 2.97 3.711(5) 132.5 .
C21 H21 Cl21 1.00 2.91 3.723(5) 138.8 .
C52 H52A Cl13 0.99 2.97 3.768(7) 138.8 .
C56 H56B Cl22 0.99 2.75 3.689(6) 158.7 1_545
C61 H61 Cl14 1.00 2.83 3.645(5) 139.5 .
C71 H71 Cl12 1.00 2.92 3.653(5) 130.8 .

loop_
_geom_torsion_atom_site_label_1
_geom_torsion_atom_site_label_2
_geom_torsion_atom_site_label_3
_geom_torsion_atom_site_label_4
_geom_torsion
_geom_torsion_site_symmetry_1
_geom_torsion_site_symmetry_2
_geom_torsion_site_symmetry_3
_geom_torsion_site_symmetry_4
_geom_torsion_publ_flag
N20 Ag14 Ag13 N30 -168.38(14) . . . . ?
Cl14 Ag14 Ag13 N30 0.99(10) . . . . ?
Ag22 Ag14 Ag13 N30 56.12(10) . . . . ?
N20 Ag14 Ag13 Cl13 -6.35(11) . . . . ?
Cl14 Ag14 Ag13 Cl13 163.02(4) . . . . ?
Ag22 Ag14 Ag13 Cl13 -141.85(4) . . . . ?
N20 Ag14 Ag13 Cl21 93.89(11) . . . . ?
Cl14 Ag14 Ag13 Cl21 -96.74(4) . . . . ?
Ag22 Ag14 Ag13 Cl21 -41.61(4) . . . . ?
N20 Ag14 Ag13 Ag12 109.63(10) . . . . ?
Cl14 Ag14 Ag13 Ag12 -81.00(3) . . . . ?
Ag22 Ag14 Ag13 Ag12 -25.87(3) . . . . ?
N30 Ag13 Ag12 N50 165.45(16) . . . . ?
Cl13 Ag13 Ag12 N50 2.98(13) . . . . ?
Cl21 Ag13 Ag12 N50 -95.85(13) . . . . ?
Ag14 Ag13 Ag12 N50 -111.27(13) . . . . ?
N30 Ag13 Ag12 Cl12 -7.28(11) . . . . ?
Cl13 Ag13 Ag12 Cl12 -169.74(4) . . . . ?
Cl21 Ag13 Ag12 Cl12 91.43(4) . . . . ?
Ag14 Ag13 Ag12 Cl12 76.01(3) . . . . ?
N30 Ag13 Ag12 Ag11 93.13(11) . . . . ?
Cl13 Ag13 Ag12 Ag11 -69.34(4) . . . . ?
Cl21 Ag13 Ag12 Ag11 -168.17(3) . . . . ?
Ag14 Ag13 Ag12 Ag11 176.412(16) . . . . ?
N30 Ag13 Ag12 Ag21 -64.64(11) . . . . ?
Cl13 Ag13 Ag12 Ag21 132.89(3) . . . . ?
Cl21 Ag13 Ag12 Ag21 34.07(3) . . . . ?
Ag14 Ag13 Ag12 Ag21 18.649(18) . . . . ?
N50 Ag12 Ag11 N40 -168.43(15) . . . . ?
Cl12 Ag12 Ag11 N40 0.00(10) . . . . ?
Ag13 Ag12 Ag11 N40 -99.78(10) . . . . ?
Ag21 Ag12 Ag11 N40 42.45(10) . . . . ?
N50 Ag12 Ag11 Cl11 0.59(12) . . . . ?
Cl12 Ag12 Ag11 Cl11 169.03(4) . . . . ?
Ag13 Ag12 Ag11 Cl11 69.24(4) . . . . ?
Ag21 Ag12 Ag11 Cl11 -148.53(4) . . . . ?
N50 Ag12 Ag11 Cl22 107.14(12) . . . 1_545 ?
Cl12 Ag12 Ag11 Cl22 -84.43(4) . . . 1_545 ?
Ag13 Ag12 Ag11 Cl22 175.79(3) . . . 1_545 ?
Ag21 Ag12 Ag11 Cl22 -41.98(3) . . . 1_545 ?
N50 Ag12 Cl12 Ag21 -120.6(6) . . . . ?
Ag11 Ag12 Cl12 Ag21 150.59(2) . . . . ?
Ag13 Ag12 Cl12 Ag21 -82.51(2) . . . . ?
N20 Ag14 Ag22 N10 -84.30(16) . . . . ?
Cl14 Ag14 Ag22 N10 102.51(10) . . . . ?
Ag13 Ag14 Ag22 N10 38.68(10) . . . . ?
N20 Ag14 Ag22 N60 174.29(19) . . . . ?
Cl14 Ag14 Ag22 N60 1.10(15) . . . . ?
Ag13 Ag14 Ag22 N60 -62.73(15) . . . . ?
N20 Ag14 Ag22 Cl22 56.57(13) . . . . ?
Cl14 Ag14 Ag22 Cl22 -116.62(4) . . . . ?
Ag13 Ag14 Ag22 Cl22 179.55(4) . . . . ?
N10 Ag22 Cl22 Ag11 95.01(15) . . . 1_565 ?
N60 Ag22 Cl22 Ag11 -103.30(13) . . . 1_565 ?
Ag14 Ag22 Cl22 Ag11 34.06(4) . . . 1_565 ?
Ag12 Cl12 Ag21 N80 -87.49(10) . . . . ?
Ag12 Cl12 Ag21 N70 142.20(10) . . . . ?
Ag12 Cl12 Ag21 Cl21 41.53(4) . . . . ?
N50 Ag12 Ag21 N80 -101.42(17) . . . . ?
Cl12 Ag12 Ag21 N80 91.05(11) . . . . ?
Ag11 Ag12 Ag21 N80 38.62(10) . . . . ?
Ag13 Ag12 Ag21 N80 -171.15(10) . . . . ?
N50 Ag12 Ag21 N70 115.60(19) . . . . ?
Cl12 Ag12 Ag21 N70 -51.93(13) . . . . ?
Ag11 Ag12 Ag21 N70 -104.36(12) . . . . ?
Ag13 Ag12 Ag21 N70 45.87(12) . . . . ?
N50 Ag12 Ag21 Cl21 33.55(14) . . . . ?
Cl12 Ag12 Ag21 Cl21 -133.98(5) . . . . ?
Ag11 Ag12 Ag21 Cl21 173.59(4) . . . . ?
Ag13 Ag12 Ag21 Cl21 -36.18(3) . . . . ?
N50 Ag12 Ag21 Cl12 167.53(15) . . . . ?
Ag11 Ag12 Ag21 Cl12 -52.43(4) . . . . ?
Ag13 Ag12 Ag21 Cl12 97.80(4) . . . . ?
N80 Ag21 Cl21 Ag13 113.49(14) . . . . ?
N70 Ag21 Cl21 Ag13 -80.32(10) . . . . ?
Cl12 Ag21 Cl21 Ag13 17.59(5) . . . . ?
Ag12 Ag21 Cl21 Ag13 48.67(4) . . . . ?
N30 Ag13 Cl21 Ag21 31.86(12) . . . . ?
Cl13 Ag13 Cl21 Ag21 -149.19(5) . . . . ?
Ag14 Ag13 Cl21 Ag21 115.86(5) . . . . ?
Ag12 Ag13 Cl21 Ag21 -49.71(4) . . . . ?
N60 Ag22 N10 C11 -123.5(4) . . . . ?
Cl22 Ag22 N10 C11 40.7(4) . . . . ?
Ag14 Ag22 N10 C11 97.3(3) . . . . ?
Ag22 N10 C11 C16 44.4(5) . . . . ?
Ag22 N10 C11 C12 168.7(4) . . . . ?
N10 C11 C12 C13 -178.6(5) . . . . ?
C16 C11 C12 C13 -54.0(7) . . . . ?
C11 C12 C13 C14 56.8(8) . . . . ?
C12 C13 C14 C15 -55.9(8) . . . . ?
C13 C14 C15 C16 54.1(7) . . . . ?
N10 C11 C16 C15 177.9(4) . . . . ?
C12 C11 C16 C15 52.1(6) . . . . ?
C14 C15 C16 C11 -53.1(6) . . . . ?
Cl14 Ag14 N20 C21 -168.5(4) . . . . ?
Ag22 Ag14 N20 C21 43.2(4) . . . . ?
Ag13 Ag14 N20 C21 -105.1(3) . . . . ?
Ag14 N20 C21 C26 -65.8(5) . . . . ?
Ag14 N20 C21 C22 170.9(3) . . . . ?
N20 C21 C22 C23 177.0(4) . . . . ?
C26 C21 C22 C23 54.5(6) . . . . ?
C21 C22 C23 C24 -56.2(6) . . . . ?
C22 C23 C24 C25 56.7(6) . . . . ?
C23 C24 C25 C26 -57.1(7) . . . . ?
N20 C21 C26 C25 -177.8(4) . . . . ?
C22 C21 C26 C25 -54.5(6) . . . . ?
C24 C25 C26 C21 56.4(7) . . . . ?
Cl13 Ag13 N30 C31 14.4(6) . . . . ?
Cl21 Ag13 N30 C31 -168.6(3) . . . . ?
Ag14 Ag13 N30 C31 130.0(3) . . . . ?
Ag12 Ag13 N30 C31 -105.3(3) . . . . ?
Ag13 N30 C31 C32 -49.9(5) . . . . ?
Ag13 N30 C31 C36 -172.4(3) . . . . ?
N30 C31 C32 C33 -178.1(4) . . . . ?
C36 C31 C32 C33 -55.6(5) . . . . ?
C31 C32 C33 C34 56.8(5) . . . . ?
C32 C33 C34 C35 -55.7(6) . . . . ?
C33 C34 C35 C36 54.3(6) . . . . ?
N30 C31 C36 C35 176.0(4) . . . . ?
C32 C31 C36 C35 54.2(5) . . . . ?
C34 C35 C36 C31 -54.3(6) . . . . ?
Cl11 Ag11 N40 C41 -8.7(7) . . . . ?
Cl22 Ag11 N40 C41 176.0(3) 1_545 . . . ?
Ag12 Ag11 N40 C41 114.6(3) . . . . ?
Ag11 N40 C41 C46 -73.7(4) . . . . ?
Ag11 N40 C41 C42 49.5(5) . . . . ?
N40 C41 C42 C43 -177.7(4) . . . . ?
C46 C41 C42 C43 -55.2(5) . . . . ?
C41 C42 C43 C44 54.7(6) . . . . ?
C42 C43 C44 C45 -54.8(6) . . . . ?
C43 C44 C45 C46 55.7(6) . . . . ?
N40 C41 C46 C45 177.4(4) . . . . ?
C42 C41 C46 C45 55.0(5) . . . . ?
C44 C45 C46 C41 -55.9(6) . . . . ?
Cl12 Ag12 N50 C51 152.4(5) . . . . ?
Ag11 Ag12 N50 C51 -117.7(4) . . . . ?
Ag13 Ag12 N50 C51 113.1(4) . . . . ?
Ag21 Ag12 N50 C51 38.9(4) . . . . ?
Ag12 N50 C51 C56 77.8(5) . . . . ?
Ag12 N50 C51 C52 -160.6(5) . . . . ?
C56 C51 C52 C53 -57.8(9) . . . . ?
N50 C51 C52 C53 -179.1(6) . . . . ?
C51 C52 C53 C54 55.9(9) . . . . ?
C52 C53 C54 C55 -54.9(9) . . . . ?
C53 C54 C55 C56 54.1(10) . . . . ?
N50 C51 C56 C55 179.6(6) . . . . ?
C52 C51 C56 C55 57.2(8) . . . . ?
C54 C55 C56 C51 -55.6(9) . . . . ?
N10 Ag22 N60 C61 -118.3(3) . . . . ?
Cl22 Ag22 N60 C61 75.0(3) . . . . ?
Ag14 Ag22 N60 C61 -23.9(4) . . . . ?
Ag22 N60 C61 C66 165.2(3) . . . . ?
Ag22 N60 C61 C62 -70.8(4) . . . . ?
N60 C61 C62 C63 175.4(4) . . . . ?
C66 C61 C62 C63 -58.6(5) . . . . ?
C61 C62 C63 C64 57.1(5) . . . . ?
C62 C63 C64 C65 -55.5(6) . . . . ?
C63 C64 C65 C66 55.2(6) . . . . ?
C64 C65 C66 C61 -56.5(5) . . . . ?
N60 C61 C66 C65 -178.3(4) . . . . ?
C62 C61 C66 C65 58.3(5) . . . . ?
N80 Ag21 N70 C71 -63.2(3) . . . . ?
Cl21 Ag21 N70 C71 130.9(3) . . . . ?
Cl12 Ag21 N70 C71 30.7(3) . . . . ?
Ag12 Ag21 N70 C71 64.9(3) . . . . ?
Ag21 N70 C71 C76 -173.4(3) . . . . ?
Ag21 N70 C71 C72 62.7(4) . . . . ?
N70 C71 C72 C73 -178.7(4) . . . . ?
C76 C71 C72 C73 56.4(6) . . . . ?
C71 C72 C73 C74 -54.3(6) . . . . ?
C72 C73 C74 C75 53.4(6) . . . . ?
C73 C74 C75 C76 -54.3(6) . . . . ?
N70 C71 C76 C75 179.9(4) . . . . ?
C72 C71 C76 C75 -56.7(5) . . . . ?
C74 C75 C76 C71 56.6(5) . . . . ?
N70 Ag21 N80 C81 -109.8(3) . . . . ?
Cl21 Ag21 N80 C81 52.3(4) . . . . ?
Cl12 Ag21 N80 C81 153.0(3) . . . . ?
Ag12 Ag21 N80 C81 107.8(3) . . . . ?
Ag21 N80 C81 C86 -58.6(5) . . . . ?
Ag21 N80 C81 C82 177.0(3) . . . . ?
N80 C81 C82 C83 177.5(4) . . . . ?
C86 C81 C82 C83 54.1(6) . . . . ?
C81 C82 C83 C84 -54.4(6) . . . . ?
C82 C83 C84 C85 56.0(7) . . . . ?
C83 C84 C85 C86 -57.0(6) . . . . ?
N80 C81 C86 C85 -179.5(4) . . . . ?
C82 C81 C86 C85 -55.4(6) . . . . ?
C84 C85 C86 C81 56.7(6) . . . . ?
